data_7020790
loop_
_publ_author_name
'Khan, Aman'
'Lough, Alan J.'
'Gossage, Robert A.'
'Foucher, Daniel A.'

_publ_section_title
;
 Pd-catalysed reactions of alkynes with model distannanes and
 poly[di-(n-butyl)]stannane.
;
_journal_issue 7
_journal_name_full 'Dalton transactions (Cambridge, England : 2003)'
_journal_page_first 2469
_journal_page_last 2476
_journal_paper_doi 10.1039/c2dt31999c
_journal_volume 42
_journal_year 2013
_chemical_formula_moiety 'C22 H30 Sn2'
_chemical_formula_sum 'C22 H30 Sn2'
_chemical_formula_weight 531.84
_chemical_name_systematic
;
?
;
_space_group_IT_number 29
_symmetry_cell_setting orthorhombic
_symmetry_space_group_name_Hall 'P 2c -2ac'
_symmetry_space_group_name_H-M 'P c a 21'
_atom_sites_solution_hydrogens geom
_atom_sites_solution_primary direct
_atom_sites_solution_secondary difmap
_audit_creation_method SHELXL-97
_cell_angle_alpha 90.00
_cell_angle_beta 90.00
_cell_angle_gamma 90.00
_cell_formula_units_Z 4
_cell_length_a 16.1862(3)
_cell_length_b 6.2126(6)
_cell_length_c 22.2214(11)
_cell_measurement_reflns_used 13220
_cell_measurement_temperature 150(1)
_cell_measurement_theta_max 27.5
_cell_measurement_theta_min 2.7
_cell_volume 2234.5(2)
_computing_cell_refinement 'Denzo-SMN (Otwinowski & Minor, 1997)'
_computing_data_collection 'Collect (Nonius B.V., 1997-2002)'
_computing_data_reduction Denzo-SMN
_computing_molecular_graphics 'PLATON (Spek, 2009)'
_computing_publication_material 'SHELXTL V6.1'
_computing_structure_refinement 'SHELXTL V6.1 (Sheldrick, 2008)'
_computing_structure_solution 'SIR-92 (Altomare et al., 1994)'
_diffrn_ambient_temperature 150(1)
_diffrn_detector_area_resol_mean 9
_diffrn_measured_fraction_theta_full 0.993
_diffrn_measured_fraction_theta_max 0.993
_diffrn_measurement_device_type 'Nonius KappaCCD'
_diffrn_measurement_method '\f scans and \w scans with \k offsets'
_diffrn_radiation_monochromator graphite
_diffrn_radiation_source 'fine-focus sealed tube'
_diffrn_radiation_type MoK\a
_diffrn_radiation_wavelength 0.71073
_diffrn_reflns_av_R_equivalents 0.0906
_diffrn_reflns_av_sigmaI/netI 0.0849
_diffrn_reflns_limit_h_max 21
_diffrn_reflns_limit_h_min -20
_diffrn_reflns_limit_k_max 8
_diffrn_reflns_limit_k_min -8
_diffrn_reflns_limit_l_max 28
_diffrn_reflns_limit_l_min -22
_diffrn_reflns_number 13220
_diffrn_reflns_theta_full 27.46
_diffrn_reflns_theta_max 27.46
_diffrn_reflns_theta_min 2.68
_exptl_absorpt_coefficient_mu 2.236
_exptl_absorpt_correction_T_max 0.767
_exptl_absorpt_correction_T_min 0.658
_exptl_absorpt_correction_type multi-scan
_exptl_absorpt_process_details
;
multi-scan from symmetry-related measurements
Sortav (Blessing 1995)
;
_exptl_crystal_colour colourless
_exptl_crystal_density_diffrn 1.581
_exptl_crystal_density_method 'not measured'
_exptl_crystal_description block
_exptl_crystal_F_000 1048
_exptl_crystal_size_max 0.16
_exptl_crystal_size_mid 0.10
_exptl_crystal_size_min 0.10
_refine_diff_density_max 2.028
_refine_diff_density_min -1.675
_refine_diff_density_rms 0.200
_refine_ls_abs_structure_details 'Flack H D (1983), Acta Cryst. A39, 876-881'
_refine_ls_abs_structure_Flack 0.58(9)
_refine_ls_extinction_method none
_refine_ls_goodness_of_fit_ref 1.036
_refine_ls_hydrogen_treatment constr
_refine_ls_matrix_type full
_refine_ls_number_parameters 222
_refine_ls_number_reflns 4024
_refine_ls_number_restraints 1
_refine_ls_restrained_S_all 1.035
_refine_ls_R_factor_all 0.1033
_refine_ls_R_factor_gt 0.0590
_refine_ls_shift/su_max 0.001
_refine_ls_shift/su_mean 0.000
_refine_ls_structure_factor_coef Fsqd
_refine_ls_weighting_details 'calc w=1/[\s^2^(Fo^2^)+(0.0654P)^2^+16.8368P] where P=(Fo^2^+2Fc^2^)/3'
_refine_ls_weighting_scheme calc
_refine_ls_wR_factor_gt 0.1328
_refine_ls_wR_factor_ref 0.1620
_reflns_number_gt 2759
_reflns_number_total 4024
_reflns_threshold_expression I>2\s(I)
_cod_data_source_file c2dt31999c.txt
_cod_data_source_block k1059a
_cod_depositor_comments
;
The following automatic conversions were performed:

'_symmetry_cell_setting' value 'Orthorhombic' changed to
'orthorhombic' according to
/home/saulius/struct/CIF-dictionaries/cif_core.dic dictionary named
'cif_core.dic' version 2.4.2 from 2011-04-26.

Automatic conversion script
Id: cif_fix_values 1891 2012-01-12 08:04:46Z andrius 
;
_cod_database_code 7020790

loop_
_symmetry_equiv_pos_as_xyz
'x, y, z'
'-x, -y, z+1/2'
'-x+1/2, y, z+1/2'
'x+1/2, -y, z'

loop_
_atom_site_label
_atom_site_type_symbol
_atom_site_fract_x
_atom_site_fract_y
_atom_site_fract_z
_atom_site_U_iso_or_equiv
_atom_site_adp_type
_atom_site_occupancy
_atom_site_symmetry_multiplicity
_atom_site_calc_flag
_atom_site_refinement_flags
Sn1 Sn 0.56474(5) 0.82690(14) 0.20901(4) 0.0361(2) Uani 1 1 d .
Sn2 Sn 0.32428(5) 0.70294(14) 0.43283(5) 0.0364(3) Uani 1 1 d .
C1 C 0.4436(8) 0.625(2) 0.3967(7) 0.031(3) Uani 1 1 d .
C2 C 0.4697(8) 0.697(2) 0.3417(6) 0.034(3) Uani 1 1 d .
H2A H 0.5218 0.6478 0.3277 0.041 Uiso 1 1 calc R
C3 C 0.4244(8) 0.844(2) 0.3034(6) 0.036(3) Uani 1 1 d .
H3A H 0.3724 0.8906 0.3182 0.044 Uiso 1 1 calc R
C4 C 0.4468(8) 0.921(2) 0.2494(6) 0.035(3) Uani 1 1 d .
C5 C 0.4979(8) 0.478(2) 0.4311(8) 0.038(3) Uani 1 1 d .
C6 C 0.5209(8) 0.280(2) 0.4123(8) 0.044(4) Uani 1 1 d .
H6A H 0.4997 0.2366 0.3743 0.052 Uiso 1 1 calc R
C7 C 0.5696(7) 0.135(2) 0.4400(8) 0.041(4) Uani 1 1 d .
H7A H 0.5854 0.0042 0.4212 0.049 Uiso 1 1 calc R
C8 C 0.5952(9) 0.189(3) 0.4972(7) 0.046(4) Uani 1 1 d .
H8A H 0.6278 0.0913 0.5200 0.055 Uiso 1 1 calc R
C9 C 0.5727(10) 0.391(3) 0.5218(8) 0.048(4) Uani 1 1 d .
H9A H 0.5908 0.4289 0.5610 0.057 Uiso 1 1 calc R
C10 C 0.5245(9) 0.533(3) 0.4892(7) 0.049(4) Uani 1 1 d .
H10A H 0.5094 0.6677 0.5061 0.058 Uiso 1 1 calc R
C11 C 0.3921(7) 1.0756(18) 0.2160(7) 0.030(3) Uani 1 1 d .
C12 C 0.3660(9) 1.038(3) 0.1577(7) 0.049(4) Uani 1 1 d .
H12A H 0.3837 0.9117 0.1375 0.059 Uiso 1 1 calc R
C13 C 0.3151(9) 1.181(3) 0.1282(7) 0.047(4) Uani 1 1 d .
H13A H 0.2957 1.1509 0.0888 0.057 Uiso 1 1 calc R
C14 C 0.2928(9) 1.369(3) 0.1572(8) 0.051(4) Uani 1 1 d .
H14A H 0.2579 1.4680 0.1369 0.061 Uiso 1 1 calc R
C15 C 0.3194(7) 1.418(2) 0.2142(8) 0.041(3) Uani 1 1 d .
H15A H 0.3049 1.5501 0.2328 0.049 Uiso 1 1 calc R
C16 C 0.3690(7) 1.264(2) 0.2445(6) 0.032(3) Uani 1 1 d .
H16A H 0.3866 1.2913 0.2846 0.039 Uiso 1 1 calc R
C17 C 0.5756(9) 0.959(3) 0.1216(9) 0.051(5) Uani 1 1 d .
H17A H 0.6330 1.0016 0.1144 0.076 Uiso 1 1 calc R
H17B H 0.5396 1.0847 0.1180 0.076 Uiso 1 1 calc R
H17C H 0.5593 0.8504 0.0918 0.076 Uiso 1 1 calc R
C18 C 0.6587(9) 0.953(3) 0.2665(8) 0.052(4) Uani 1 1 d .
H18A H 0.6357 0.9779 0.3067 0.079 Uiso 1 1 calc R
H18B H 0.6790 1.0895 0.2500 0.079 Uiso 1 1 calc R
H18C H 0.7043 0.8501 0.2692 0.079 Uiso 1 1 calc R
C19 C 0.5716(7) 0.491(2) 0.2047(9) 0.045(4) Uani 1 1 d .
H19A H 0.5913 0.4349 0.2432 0.067 Uiso 1 1 calc R
H19B H 0.6100 0.4492 0.1726 0.067 Uiso 1 1 calc R
H19C H 0.5167 0.4324 0.1960 0.067 Uiso 1 1 calc R
C20 C 0.3077(10) 1.0399(19) 0.4405(12) 0.064(6) Uani 1 1 d .
H20A H 0.3094 1.1052 0.4003 0.096 Uiso 1 1 calc R
H20B H 0.3520 1.1006 0.4653 0.096 Uiso 1 1 calc R
H20C H 0.2542 1.0697 0.4592 0.096 Uiso 1 1 calc R
C21 C 0.2347(9) 0.562(3) 0.3740(7) 0.048(4) Uani 1 1 d .
H21A H 0.2193 0.6662 0.3428 0.072 Uiso 1 1 calc R
H21B H 0.1855 0.5219 0.3972 0.072 Uiso 1 1 calc R
H21C H 0.2581 0.4334 0.3550 0.072 Uiso 1 1 calc R
C22 C 0.3135(10) 0.570(3) 0.5223(7) 0.051(4) Uani 1 1 d .
H22A H 0.3461 0.6564 0.5504 0.076 Uiso 1 1 calc R
H22B H 0.3342 0.4214 0.5223 0.076 Uiso 1 1 calc R
H22C H 0.2554 0.5705 0.5346 0.076 Uiso 1 1 calc R

loop_
_atom_site_aniso_label
_atom_site_aniso_U_11
_atom_site_aniso_U_22
_atom_site_aniso_U_33
_atom_site_aniso_U_23
_atom_site_aniso_U_13
_atom_site_aniso_U_12
Sn1 0.0350(4) 0.0351(4) 0.0381(5) -0.0006(5) 0.0040(5) 0.0014(4)
Sn2 0.0361(5) 0.0369(5) 0.0361(5) 0.0013(6) 0.0034(5) 0.0019(4)
C1 0.032(8) 0.036(7) 0.027(8) 0.003(6) 0.002(6) -0.005(6)
C2 0.026(7) 0.045(8) 0.030(7) -0.006(6) 0.001(6) 0.005(6)
C3 0.037(7) 0.034(7) 0.038(8) 0.003(6) 0.015(7) 0.001(6)
C4 0.029(7) 0.044(8) 0.031(8) -0.003(7) 0.014(6) 0.005(6)
C5 0.041(7) 0.035(7) 0.039(8) 0.012(9) -0.004(9) 0.004(5)
C6 0.038(7) 0.017(6) 0.075(13) 0.004(7) 0.005(7) -0.006(6)
C7 0.026(7) 0.038(7) 0.058(11) 0.003(8) -0.002(8) 0.008(5)
C8 0.042(8) 0.058(10) 0.037(9) 0.029(8) -0.010(7) -0.007(7)
C9 0.056(11) 0.051(10) 0.036(10) 0.002(8) -0.017(8) 0.002(8)
C10 0.063(10) 0.055(10) 0.028(9) -0.003(8) -0.002(8) -0.005(8)
C11 0.024(6) 0.024(6) 0.041(8) 0.016(7) -0.007(7) -0.004(5)
C12 0.043(8) 0.061(11) 0.044(10) -0.003(9) 0.007(8) 0.009(8)
C13 0.055(10) 0.069(11) 0.018(7) -0.009(7) -0.006(7) 0.028(9)
C14 0.039(8) 0.066(11) 0.047(10) 0.013(9) -0.005(8) 0.012(7)
C15 0.048(8) 0.027(6) 0.047(9) 0.001(7) 0.015(9) 0.003(5)
C16 0.023(6) 0.054(9) 0.021(7) 0.007(6) 0.000(5) 0.007(6)
C17 0.040(9) 0.043(9) 0.069(13) -0.005(8) 0.011(8) -0.004(7)
C18 0.041(9) 0.069(12) 0.048(10) -0.001(9) 0.003(8) 0.008(8)
C19 0.035(7) 0.067(10) 0.033(9) 0.006(10) 0.009(8) -0.016(7)
C20 0.078(11) 0.014(6) 0.100(16) 0.007(10) 0.028(13) 0.007(6)
C21 0.044(9) 0.058(10) 0.041(9) 0.004(8) 0.005(8) -0.014(7)
C22 0.070(12) 0.064(11) 0.018(8) 0.013(7) -0.012(8) 0.004(9)

loop_
_atom_type_symbol
_atom_type_description
_atom_type_scat_dispersion_real
_atom_type_scat_dispersion_imag
_atom_type_scat_source
C C 0.0033 0.0016 'International Tables Vol C Tables 4.2.6.8 and 6.1.1.4'
H H 0.0000 0.0000 'International Tables Vol C Tables 4.2.6.8 and 6.1.1.4'
Sn Sn -0.6537 1.4246 'International Tables Vol C Tables 4.2.6.8 and 6.1.1.4'

loop_
_geom_angle_atom_site_label_1
_geom_angle_atom_site_label_2
_geom_angle_atom_site_label_3
_geom_angle
C19 Sn1 C17 109.8(7)
C19 Sn1 C18 110.9(7)
C17 Sn1 C18 110.4(6)
C19 Sn1 C4 109.4(5)
C17 Sn1 C4 110.2(5)
C18 Sn1 C4 106.1(6)
C20 Sn2 C21 111.6(8)
C20 Sn2 C1 111.5(6)
C21 Sn2 C1 106.8(6)
C20 Sn2 C22 107.2(9)
C21 Sn2 C22 110.5(6)
C1 Sn2 C22 109.3(6)
C2 C1 C5 118.8(13)
C2 C1 Sn2 122.5(10)
C5 C1 Sn2 118.7(10)
C1 C2 C3 125.2(12)
C4 C3 C2 128.0(12)
C3 C4 C11 120.8(12)
C3 C4 Sn1 120.4(10)
C11 C4 Sn1 118.8(9)
C6 C5 C10 114.9(13)
C6 C5 C1 124.3(15)
C10 C5 C1 120.6(13)
C7 C6 C5 128.9(16)
C6 C7 C8 116.0(14)
C7 C8 C9 119.5(13)
C10 C9 C8 120.6(16)
C9 C10 C5 120.0(15)
C12 C11 C16 119.2(12)
C12 C11 C4 122.4(13)
C16 C11 C4 118.4(13)
C13 C12 C11 121.5(15)
C12 C13 C14 118.6(15)
C15 C14 C13 122.3(14)
C14 C15 C16 118.0(13)
C11 C16 C15 120.3(13)

loop_
_geom_bond_atom_site_label_1
_geom_bond_atom_site_label_2
_geom_bond_distance
Sn1 C19 2.090(14)
Sn1 C17 2.115(19)
Sn1 C18 2.135(16)
Sn1 C4 2.189(13)
Sn2 C20 2.117(12)
Sn2 C21 2.140(15)
Sn2 C1 2.148(14)
Sn2 C22 2.160(15)
C1 C2 1.37(2)
C1 C5 1.481(19)
C2 C3 1.445(18)
C3 C4 1.343(19)
C4 C11 1.501(18)
C5 C6 1.354(18)
C5 C10 1.40(2)
C6 C7 1.342(19)
C7 C8 1.38(2)
C8 C9 1.41(2)
C9 C10 1.38(2)
C11 C12 1.38(2)
C11 C16 1.385(18)
C12 C13 1.38(2)
C13 C14 1.38(2)
C14 C15 1.37(2)
C15 C16 1.416(19)
